data_1562460
loop_
_publ_author_name
'DeJesus, Joseph F.'
'Kerr, Ryan W. F.'
'Penchoff, Deborah A.'
'Carroll, Xian B.'
'Peterson, Charles C.'
'Arnold, Polly L.'
'Jenkins, David M.'

_publ_section_title
;
 Actinide tetra-N-heterocyclic carbene &#x2018;sandwiches&#x2019;
;
_journal_name_full 'Chemical Science'
_journal_paper_doi 10.1039/D1SC01007G
_journal_year 2021
_chemical_formula_moiety 'C36 H48 B4 N16 Th'
_chemical_formula_sum 'C36 H48 B4 N16 Th'
_chemical_formula_weight 980.18
_space_group_crystal_system monoclinic
_space_group_IT_number 14
_space_group_name_Hall '-P 2ybc'
_space_group_name_H-M_alt 'P 1 21/c 1'
_atom_sites_solution_hydrogens geom
_audit_creation_method SHELXL-2018/3
_audit_update_record
;
2020-11-30 deposited with the CCDC.	2021-04-16 downloaded from the CCDC.
;
_cell_angle_alpha 90
_cell_angle_beta 94.007(5)
_cell_angle_gamma 90
_cell_formula_units_Z 4
_cell_length_a 18.388(3)
_cell_length_b 11.1669(16)
_cell_length_c 22.459(3)
_cell_measurement_reflns_used 9960
_cell_measurement_temperature 100(2)
_cell_measurement_theta_max 31.555
_cell_measurement_theta_min 2.351
_cell_volume 4600.4(12)
_computing_structure_refinement 'SHELXL-2018/3 (Sheldrick, 2018)'
_diffrn_ambient_temperature 100(2)
_diffrn_measured_fraction_theta_full 0.999
_diffrn_measured_fraction_theta_max 0.997
_diffrn_measurement_device_type 'Bruker D8 Venture'
_diffrn_radiation_type MoK\a
_diffrn_radiation_wavelength 0.71073
_diffrn_reflns_av_R_equivalents 0.0460
_diffrn_reflns_av_unetI/netI 0.0313
_diffrn_reflns_Laue_measured_fraction_full 0.999
_diffrn_reflns_Laue_measured_fraction_max 0.997
_diffrn_reflns_limit_h_max 27
_diffrn_reflns_limit_h_min -22
_diffrn_reflns_limit_k_max 16
_diffrn_reflns_limit_k_min -16
_diffrn_reflns_limit_l_max 33
_diffrn_reflns_limit_l_min -33
_diffrn_reflns_number 90914
_diffrn_reflns_point_group_measured_fraction_full 0.999
_diffrn_reflns_point_group_measured_fraction_max 0.997
_diffrn_reflns_theta_full 25.242
_diffrn_reflns_theta_max 31.569
_diffrn_reflns_theta_min 2.221
_diffrn_source microsource
_exptl_absorpt_coefficient_mu 3.285
_exptl_absorpt_correction_T_max 0.7462
_exptl_absorpt_correction_T_min 0.4951
_exptl_absorpt_correction_type multi-scan
_exptl_absorpt_process_details
;
 SADABS 2016/2: Krause, L., Herbst-Irmer, R., Sheldrick G.M. & Stalke D.,
 J. Appl. Cryst. 48 (2015) 3-10
;
_exptl_crystal_colour colorless
_exptl_crystal_density_diffrn 1.415
_exptl_crystal_description plate
_exptl_crystal_F_000 1944
_exptl_crystal_size_max 0.732
_exptl_crystal_size_mid 0.360
_exptl_crystal_size_min 0.256
_refine_diff_density_max 0.662
_refine_diff_density_min -0.909
_refine_diff_density_rms 0.103
_refine_ls_extinction_method none
_refine_ls_goodness_of_fit_ref 1.043
_refine_ls_hydrogen_treatment constr
_refine_ls_matrix_type full
_refine_ls_number_parameters 522
_refine_ls_number_reflns 15370
_refine_ls_number_restraints 0
_refine_ls_restrained_S_all 1.043
_refine_ls_R_factor_all 0.0206
_refine_ls_R_factor_gt 0.0186
_refine_ls_shift/su_max 0.010
_refine_ls_shift/su_mean 0.000
_refine_ls_structure_factor_coef Fsqd
_refine_ls_weighting_details 'w=1/[\s^2^(Fo^2^)+(0.0144P)^2^+1.9518P] where P=(Fo^2^+2Fc^2^)/3'
_refine_ls_weighting_scheme calc
_refine_ls_wR_factor_gt 0.0461
_refine_ls_wR_factor_ref 0.0470
_reflns_Friedel_coverage 0.000
_reflns_number_gt 14338
_reflns_number_total 15370
_reflns_threshold_expression 'I > 2\s(I)'
_cod_data_source_file d1sc01007g2.cif
_cod_data_source_block 2_a_sqd
_cod_original_sg_symbol_H-M 'P 21/c'
_cod_database_code 1562460
_shelx_shelxl_version_number 2018/3
_shelx_space_group_comment
;
The symmetry employed for this shelxl refinement is uniquely defined
by the following loop, which should always be used as a source of
symmetry information in preference to the above space-group names.
They are only intended as comments.
;
_shelx_estimated_absorpt_t_min 0.197
_shelx_estimated_absorpt_t_max 0.487

loop_
_space_group_symop_operation_xyz
'x, y, z'
'-x, y+1/2, -z+1/2'
'-x, -y, -z'
'x, -y-1/2, z-1/2'

loop_
_atom_site_label
_atom_site_type_symbol
_atom_site_fract_x
_atom_site_fract_y
_atom_site_fract_z
_atom_site_U_iso_or_equiv
_atom_site_adp_type
_atom_site_occupancy
_atom_site_site_symmetry_order
_atom_site_calc_flag
_atom_site_refinement_flags_posn
_atom_site_refinement_flags_adp
_atom_site_refinement_flags_occupancy
_atom_site_disorder_assembly
_atom_site_disorder_group
Th1 Th 0.74742(2) 0.29280(2) 0.67545(2) 0.01036(2) Uani 1 1 d . . . . .
B1 B 0.94057(9) 0.20156(14) 0.58929(8) 0.0171(3) Uani 1 1 d . . . . .
N1 N 0.65997(6) 0.01822(10) 0.62563(6) 0.0157(2) Uani 1 1 d . . . . .
C1 C 0.65092(8) 0.14021(12) 0.62089(7) 0.0154(2) Uani 1 1 d . . . . .
N2 N 0.58725(7) 0.15395(10) 0.58704(6) 0.0157(2) Uani 1 1 d . . . . .
B2 B 0.54921(9) 0.27424(14) 0.56300(8) 0.0158(3) Uani 1 1 d . . . . .
C2 C 0.81716(7) 0.11046(12) 0.62491(7) 0.0148(2) Uani 1 1 d . . . . .
N3 N 0.78937(7) -0.00372(10) 0.62370(6) 0.0167(2) Uani 1 1 d . . . . .
B3 B 0.85735(9) 0.07865(14) 0.80957(8) 0.0169(3) Uani 1 1 d . . . . .
C3 C 0.84092(7) 0.37265(12) 0.59704(6) 0.0152(2) Uani 1 1 d . . . . .
N4 N 0.87926(7) 0.10224(11) 0.59577(6) 0.0165(2) Uani 1 1 d . . . . .
B4 B 0.64521(8) 0.61134(14) 0.73004(8) 0.0165(3) Uani 1 1 d . . . . .
C4 C 0.67412(7) 0.39402(12) 0.58003(6) 0.0147(2) Uani 1 1 d . . . . .
N5 N 0.83099(7) 0.48113(11) 0.56893(6) 0.0162(2) Uani 1 1 d . . . . .
C5 C 0.63478(7) 0.37662(12) 0.73625(6) 0.0150(2) Uani 1 1 d . . . . .
C6 C 0.72501(7) 0.14420(12) 0.76748(7) 0.0150(2) Uani 1 1 d . . . . .
N6 N 0.90105(7) 0.32591(11) 0.57422(6) 0.0161(2) Uani 1 1 d . . . . .
C7 C 0.86468(8) 0.28848(11) 0.75596(7) 0.0149(2) Uani 1 1 d . . . . .
N7 N 0.70133(7) 0.49067(11) 0.55109(6) 0.0163(2) Uani 1 1 d . . . . .
N8 N 0.61176(7) 0.36522(10) 0.54717(6) 0.0153(2) Uani 1 1 d . . . . .
C8 C 0.77516(7) 0.51579(12) 0.71756(7) 0.0152(2) Uani 1 1 d . . . . .
N9 N 0.59125(7) 0.30164(11) 0.76597(6) 0.0172(2) Uani 1 1 d . . . . .
C9 C 0.55731(8) 0.04259(13) 0.57305(8) 0.0212(3) Uani 1 1 d . . . . .
H9 H 0.512285 0.028733 0.550736 0.025 Uiso 1 1 calc R U . . .
C00Q C 0.76636(8) 0.55454(12) 0.57275(7) 0.0179(3) Uani 1 1 d . . . . .
H00A H 0.761892 0.578485 0.614778 0.022 Uiso 1 1 calc R U . . .
H00B H 0.771255 0.628243 0.548858 0.022 Uiso 1 1 calc R U . . .
C00T C 0.91029(7) 0.48657(12) 0.72456(7) 0.0164(3) Uani 1 1 d . . . . .
H00C H 0.953690 0.536933 0.734769 0.020 Uiso 1 1 calc R U . . .
H00D H 0.912619 0.458945 0.682848 0.020 Uiso 1 1 calc R U . . .
C00X C 0.59049(8) 0.17288(13) 0.75756(7) 0.0181(3) Uani 1 1 d . . . . .
H00E H 0.547710 0.138432 0.775820 0.022 Uiso 1 1 calc R U . . .
H00F H 0.585837 0.154552 0.714334 0.022 Uiso 1 1 calc R U . . .
C10 C 0.60277(8) -0.04280(13) 0.59639(7) 0.0199(3) Uani 1 1 d . . . . .
H10 H 0.596686 -0.127113 0.593345 0.024 Uiso 1 1 calc R U . . .
N10 N 0.61840(6) 0.48793(11) 0.75601(6) 0.0165(2) Uani 1 1 d . . . . .
C11 C 0.88951(9) -0.01524(13) 0.57802(8) 0.0227(3) Uani 1 1 d . . . . .
H11 H 0.929082 -0.043962 0.557028 0.027 Uiso 1 1 calc R U . . .
N11 N 0.65648(7) 0.11847(11) 0.78429(6) 0.0174(2) Uani 1 1 d . . . . .
C12 C 0.83355(9) -0.08176(13) 0.59573(8) 0.0236(3) Uani 1 1 d . . . . .
H12 H 0.826282 -0.165312 0.590014 0.028 Uiso 1 1 calc R U . . .
N12 N 0.77072(7) 0.08512(11) 0.80742(6) 0.0176(2) Uani 1 1 d . . . . .
C013 C 0.72492(7) -0.03821(12) 0.65303(7) 0.0166(2) Uani 1 1 d . . . . .
H01A H 0.730949 -0.015121 0.695651 0.020 Uiso 1 1 calc R U . . .
H01B H 0.719203 -0.126302 0.650973 0.020 Uiso 1 1 calc R U . . .
N13 N 0.91145(6) 0.38358(10) 0.76404(6) 0.0155(2) Uani 1 1 d . . . . .
C13 C 0.92771(9) 0.40559(15) 0.53384(8) 0.0242(3) Uani 1 1 d . . . . .
H13 H 0.969892 0.393934 0.512405 0.029 Uiso 1 1 calc R U . . .
C14 C 0.88386(8) 0.50253(14) 0.52998(8) 0.0223(3) Uani 1 1 d . . . . .
H14 H 0.888552 0.571084 0.505499 0.027 Uiso 1 1 calc R U . . .
N14 N 0.88589(7) 0.21143(10) 0.80069(6) 0.0161(2) Uani 1 1 d . . . . .
C15 C 0.60098(9) 0.44395(14) 0.49963(7) 0.0223(3) Uani 1 1 d . . . . .
H15 H 0.561035 0.442675 0.470434 0.027 Uiso 1 1 calc R U . . .
N15 N 0.84492(6) 0.55750(10) 0.72936(6) 0.0157(2) Uani 1 1 d . . . . .
C17 C 0.56604(8) 0.48004(14) 0.79750(8) 0.0227(3) Uani 1 1 d . . . . .
H17 H 0.545857 0.545375 0.817847 0.027 Uiso 1 1 calc R U . . .
C16 C 0.65673(8) 0.52263(14) 0.50182(8) 0.0222(3) Uani 1 1 d . . . . .
H16 H 0.663780 0.586686 0.474988 0.027 Uiso 1 1 calc R U . . .
N16 N 0.73187(6) 0.60710(10) 0.73352(6) 0.0155(2) Uani 1 1 d . . . . .
C18 C 0.54874(9) 0.36333(15) 0.80392(8) 0.0237(3) Uani 1 1 d . . . . .
H18 H 0.514523 0.330623 0.829236 0.028 Uiso 1 1 calc R U . . .
C19 C 0.73043(9) 0.02295(16) 0.84690(9) 0.0293(4) Uani 1 1 d . . . . .
H19 H 0.749833 -0.026435 0.878589 0.035 Uiso 1 1 calc R U . . .
C20 C 0.65899(9) 0.04394(16) 0.83302(9) 0.0287(4) Uani 1 1 d . . . . .
H20 H 0.618865 0.013560 0.852797 0.034 Uiso 1 1 calc R U . . .
C21 C 0.94499(9) 0.25856(14) 0.83487(8) 0.0223(3) Uani 1 1 d . . . . .
H21 H 0.969638 0.221303 0.868540 0.027 Uiso 1 1 calc R U . . .
C22 C 0.96143(8) 0.36639(13) 0.81208(8) 0.0212(3) Uani 1 1 d . . . . .
H22 H 0.999341 0.419200 0.826120 0.025 Uiso 1 1 calc R U . . .
C23 C 0.77443(9) 0.70330(12) 0.75376(8) 0.0212(3) Uani 1 1 d . . . . .
H23 H 0.756788 0.777944 0.767036 0.025 Uiso 1 1 calc R U . . .
C24 C 0.84530(8) 0.67274(12) 0.75137(8) 0.0210(3) Uani 1 1 d . . . . .
H24 H 0.886715 0.720674 0.762524 0.025 Uiso 1 1 calc R U . . .
C25 C 0.98887(10) 0.16566(16) 0.53398(9) 0.0275(3) Uani 1 1 d . . . . .
H25A H 0.957241 0.161872 0.497055 0.041 Uiso 1 1 calc R U . . .
H25B H 1.011661 0.087355 0.541751 0.041 Uiso 1 1 calc R U . . .
H25C H 1.026812 0.226120 0.529816 0.041 Uiso 1 1 calc R U . . .
C26 C 0.99088(9) 0.21184(13) 0.65060(8) 0.0204(3) Uani 1 1 d . . . . .
H26A H 1.019491 0.138306 0.656831 0.031 Uiso 1 1 calc R U . . .
H26B H 0.959921 0.223126 0.683946 0.031 Uiso 1 1 calc R U . . .
H26C H 1.023882 0.280361 0.648380 0.031 Uiso 1 1 calc R U . . .
C27 C 0.49885(9) 0.24321(14) 0.50281(8) 0.0233(3) Uani 1 1 d . . . . .
H27A H 0.477581 0.317213 0.485831 0.035 Uiso 1 1 calc R U . . .
H27B H 0.459730 0.188471 0.512509 0.035 Uiso 1 1 calc R U . . .
H27C H 0.528800 0.205206 0.473730 0.035 Uiso 1 1 calc R U . . .
C28 C 0.50210(8) 0.33338(14) 0.61324(8) 0.0214(3) Uani 1 1 d . . . . .
H28A H 0.481960 0.410054 0.598673 0.032 Uiso 1 1 calc R U . . .
H28B H 0.533500 0.346689 0.649713 0.032 Uiso 1 1 calc R U . . .
H28C H 0.462182 0.279349 0.621893 0.032 Uiso 1 1 calc R U . . .
C29 C 0.88297(8) -0.00641(12) 0.75689(8) 0.0197(3) Uani 1 1 d . . . . .
H29A H 0.882911 0.039560 0.719719 0.030 Uiso 1 1 calc R U . . .
H29B H 0.849305 -0.074167 0.751359 0.030 Uiso 1 1 calc R U . . .
H29C H 0.932269 -0.036310 0.767590 0.030 Uiso 1 1 calc R U . . .
C30 C 0.88789(9) 0.02833(15) 0.87388(8) 0.0261(3) Uani 1 1 d . . . . .
H30A H 0.870003 -0.053401 0.879128 0.039 Uiso 1 1 calc R U . . .
H30B H 0.870906 0.079857 0.905386 0.039 Uiso 1 1 calc R U . . .
H30C H 0.941309 0.027955 0.876169 0.039 Uiso 1 1 calc R U . . .
C31 C 0.61242(8) 0.62520(13) 0.66167(7) 0.0200(3) Uani 1 1 d . . . . .
H31A H 0.635042 0.694202 0.643323 0.030 Uiso 1 1 calc R U . . .
H31B H 0.559580 0.637322 0.660894 0.030 Uiso 1 1 calc R U . . .
H31C H 0.622782 0.552466 0.639354 0.030 Uiso 1 1 calc R U . . .
C32 C 0.62031(9) 0.72170(14) 0.77074(9) 0.0243(3) Uani 1 1 d . . . . .
H32A H 0.635531 0.797466 0.753445 0.036 Uiso 1 1 calc R U . . .
H32B H 0.643172 0.713475 0.811278 0.036 Uiso 1 1 calc R U . . .
H32C H 0.567164 0.720925 0.772145 0.036 Uiso 1 1 calc R U . . .

loop_
_atom_site_aniso_label
_atom_site_aniso_U_11
_atom_site_aniso_U_22
_atom_site_aniso_U_33
_atom_site_aniso_U_23
_atom_site_aniso_U_13
_atom_site_aniso_U_12
Th1 0.01027(2) 0.00936(2) 0.01150(3) -0.00008(1) 0.00109(2) -0.00053(1)
B1 0.0142(7) 0.0177(7) 0.0199(8) -0.0018(6) 0.0041(6) 0.0007(5)
N1 0.0145(5) 0.0117(5) 0.0203(6) -0.0001(4) -0.0028(4) -0.0018(4)
C1 0.0155(6) 0.0123(5) 0.0178(6) 0.0001(5) -0.0017(5) 0.0003(4)
N2 0.0145(5) 0.0151(5) 0.0171(6) 0.0000(4) -0.0019(4) -0.0014(4)
B2 0.0141(6) 0.0163(6) 0.0166(7) 0.0016(5) -0.0015(5) 0.0012(5)
C2 0.0143(6) 0.0122(5) 0.0177(6) -0.0008(5) -0.0010(5) 0.0002(4)
N3 0.0147(5) 0.0124(5) 0.0227(6) -0.0023(4) -0.0002(4) 0.0004(4)
B3 0.0146(6) 0.0160(6) 0.0197(7) 0.0040(6) -0.0014(5) -0.0001(5)
C3 0.0161(6) 0.0146(5) 0.0153(6) 0.0004(5) 0.0035(5) -0.0002(5)
N4 0.0146(5) 0.0155(5) 0.0193(6) -0.0047(4) 0.0009(4) 0.0024(4)
B4 0.0135(6) 0.0140(6) 0.0222(8) -0.0022(6) 0.0017(5) 0.0022(5)
C4 0.0159(6) 0.0132(5) 0.0151(6) 0.0010(5) 0.0022(5) 0.0018(5)
N5 0.0162(5) 0.0153(5) 0.0173(6) 0.0029(4) 0.0025(4) -0.0013(4)
C5 0.0121(5) 0.0156(5) 0.0175(6) -0.0002(5) 0.0010(5) -0.0002(5)
C6 0.0136(6) 0.0152(5) 0.0164(6) 0.0023(5) 0.0012(5) -0.0013(4)
N6 0.0136(5) 0.0188(5) 0.0160(6) 0.0006(5) 0.0030(4) -0.0001(4)
C7 0.0125(6) 0.0134(5) 0.0187(7) -0.0010(5) 0.0004(5) -0.0005(4)
N7 0.0167(5) 0.0147(5) 0.0176(6) 0.0040(4) 0.0018(4) 0.0021(4)
N8 0.0159(5) 0.0154(5) 0.0146(5) 0.0021(4) 0.0006(4) 0.0038(4)
C8 0.0126(5) 0.0136(5) 0.0195(6) -0.0012(5) 0.0012(5) -0.0002(4)
N9 0.0122(5) 0.0181(5) 0.0217(6) 0.0009(4) 0.0042(5) -0.0005(4)
C9 0.0197(6) 0.0173(6) 0.0255(8) 0.0000(6) -0.0063(6) -0.0051(5)
C00Q 0.0197(6) 0.0126(5) 0.0216(7) 0.0027(5) 0.0027(5) 0.0008(5)
C00T 0.0116(5) 0.0123(5) 0.0253(7) 0.0003(5) 0.0011(5) -0.0005(4)
C00X 0.0130(6) 0.0175(6) 0.0243(7) 0.0016(5) 0.0042(5) -0.0023(5)
C10 0.0195(6) 0.0144(6) 0.0249(7) -0.0007(5) -0.0048(5) -0.0048(5)
N10 0.0129(5) 0.0173(5) 0.0195(6) -0.0017(4) 0.0023(4) 0.0016(4)
C11 0.0199(7) 0.0185(6) 0.0302(8) -0.0093(6) 0.0041(6) 0.0030(5)
N11 0.0136(5) 0.0176(5) 0.0214(6) 0.0046(5) 0.0040(4) -0.0014(4)
C12 0.0213(7) 0.0145(6) 0.0351(9) -0.0087(6) 0.0014(6) 0.0019(5)
N12 0.0173(5) 0.0168(5) 0.0188(6) 0.0051(4) 0.0030(5) 0.0002(4)
C013 0.0150(6) 0.0128(5) 0.0213(7) 0.0014(5) -0.0029(5) 0.0009(5)
N13 0.0130(5) 0.0126(5) 0.0207(6) -0.0007(4) -0.0011(4) -0.0008(4)
C13 0.0202(7) 0.0283(7) 0.0252(8) 0.0071(6) 0.0090(6) 0.0000(6)
C14 0.0192(7) 0.0249(7) 0.0235(7) 0.0079(6) 0.0059(6) -0.0018(6)
N14 0.0149(5) 0.0149(5) 0.0181(6) 0.0008(4) -0.0025(4) 0.0003(4)
C15 0.0209(7) 0.0252(7) 0.0204(7) 0.0081(6) -0.0024(5) 0.0020(6)
N15 0.0127(5) 0.0109(5) 0.0234(6) -0.0012(4) -0.0003(4) -0.0003(4)
C17 0.0186(6) 0.0249(7) 0.0254(8) -0.0028(6) 0.0079(6) 0.0032(6)
C16 0.0216(7) 0.0227(7) 0.0223(7) 0.0093(6) 0.0008(6) 0.0026(6)
N16 0.0155(5) 0.0111(4) 0.0197(6) -0.0015(4) 0.0000(4) 0.0002(4)
C18 0.0182(6) 0.0273(7) 0.0268(8) 0.0011(6) 0.0101(6) 0.0017(6)
C19 0.0245(8) 0.0329(8) 0.0313(9) 0.0196(7) 0.0067(7) 0.0016(7)
C20 0.0224(7) 0.0317(8) 0.0330(9) 0.0167(7) 0.0092(6) -0.0005(6)
C21 0.0210(7) 0.0212(6) 0.0233(8) 0.0006(6) -0.0079(6) -0.0014(6)
C22 0.0173(6) 0.0187(6) 0.0263(8) -0.0022(6) -0.0072(6) -0.0013(5)
C23 0.0179(7) 0.0121(6) 0.0331(9) -0.0048(5) -0.0016(6) 0.0004(5)
C24 0.0165(6) 0.0115(5) 0.0342(9) -0.0038(6) -0.0031(6) -0.0015(5)
C25 0.0249(8) 0.0287(8) 0.0305(9) -0.0039(7) 0.0134(7) 0.0028(6)
C26 0.0164(6) 0.0182(6) 0.0263(8) -0.0004(5) -0.0011(6) 0.0005(5)
C27 0.0222(7) 0.0218(7) 0.0245(8) -0.0003(6) -0.0089(6) 0.0015(6)
C28 0.0170(6) 0.0234(7) 0.0238(8) 0.0014(6) 0.0023(5) 0.0022(5)
C29 0.0159(6) 0.0144(6) 0.0283(8) 0.0011(5) -0.0015(5) 0.0005(5)
C30 0.0266(8) 0.0264(7) 0.0246(8) 0.0096(6) -0.0029(6) 0.0005(6)
C31 0.0184(6) 0.0155(6) 0.0257(7) -0.0003(5) -0.0010(5) 0.0029(5)
C32 0.0202(7) 0.0204(6) 0.0325(9) -0.0092(6) 0.0031(6) 0.0044(5)

loop_
_atom_type_symbol
_atom_type_description
_atom_type_scat_dispersion_real
_atom_type_scat_dispersion_imag
_atom_type_scat_source
C C 0.0033 0.0016 'International Tables Vol C Tables 4.2.6.8 and 6.1.1.4'
H H 0.0000 0.0000 'International Tables Vol C Tables 4.2.6.8 and 6.1.1.4'
B B 0.0013 0.0007 'International Tables Vol C Tables 4.2.6.8 and 6.1.1.4'
N N 0.0061 0.0033 'International Tables Vol C Tables 4.2.6.8 and 6.1.1.4'
Th Th -7.2400 8.8979 'International Tables Vol C Tables 4.2.6.8 and 6.1.1.4'

loop_
_geom_angle_atom_site_label_1
_geom_angle_atom_site_label_2
_geom_angle_atom_site_label_3
_geom_angle
_geom_angle_site_symmetry_1
_geom_angle_site_symmetry_3
_geom_angle_publ_flag
C1 Th1 C3 109.99(5) . . ?
C1 Th1 C2 69.42(4) . . ?
C3 Th1 C2 68.38(4) . . ?
C1 Th1 C4 68.09(4) . . ?
C3 Th1 C4 69.44(4) . . ?
C2 Th1 C4 101.98(4) . . ?
C1 Th1 C8 147.73(4) . . ?
C3 Th1 C8 79.07(4) . . ?
C2 Th1 C8 139.43(4) . . ?
C4 Th1 C8 87.91(4) . . ?
C1 Th1 C6 80.14(4) . . ?
C3 Th1 C6 147.13(4) . . ?
C2 Th1 C6 87.75(4) . . ?
C4 Th1 C6 140.31(4) . . ?
C8 Th1 C6 109.47(4) . . ?
C1 Th1 C7 139.38(4) . . ?
C3 Th1 C7 85.87(5) . . ?
C2 Th1 C7 83.58(4) . . ?
C4 Th1 C7 149.92(4) . . ?
C8 Th1 C7 70.21(4) . . ?
C6 Th1 C7 68.69(4) . . ?
C1 Th1 C5 86.88(4) . . ?
C3 Th1 C5 139.03(4) . . ?
C2 Th1 C5 150.47(4) . . ?
C4 Th1 C5 84.21(4) . . ?
C8 Th1 C5 68.85(4) . . ?
C6 Th1 C5 70.49(4) . . ?
C7 Th1 C5 105.57(4) . . ?
N6 B1 N4 108.11(12) . . ?
N6 B1 C26 110.26(12) . . ?
N4 B1 C26 109.84(13) . . ?
N6 B1 C25 108.54(13) . . ?
N4 B1 C25 108.98(12) . . ?
C26 B1 C25 111.05(14) . . ?
C1 N1 C10 111.59(12) . . ?
C1 N1 C013 123.73(12) . . ?
C10 N1 C013 124.43(12) . . ?
N2 C1 N1 104.48(11) . . ?
N2 C1 Th1 134.23(9) . . ?
N1 C1 Th1 121.27(9) . . ?
C1 N2 C9 109.76(12) . . ?
C1 N2 B2 128.76(12) . . ?
C9 N2 B2 121.45(12) . . ?
N2 B2 N8 107.87(11) . . ?
N2 B2 C28 110.69(13) . . ?
N8 B2 C28 109.07(12) . . ?
N2 B2 C27 108.32(12) . . ?
N8 B2 C27 109.23(13) . . ?
C28 B2 C27 111.57(13) . . ?
N4 C2 N3 104.60(11) . . ?
N4 C2 Th1 133.94(9) . . ?
N3 C2 Th1 121.45(9) . . ?
C12 N3 C2 111.53(12) . . ?
C12 N3 C013 124.66(12) . . ?
C2 N3 C013 123.60(12) . . ?
N14 B3 N12 106.99(11) . . ?
N14 B3 C29 109.96(12) . . ?
N12 B3 C29 110.33(12) . . ?
N14 B3 C30 109.86(13) . . ?
N12 B3 C30 109.14(13) . . ?
C29 B3 C30 110.50(13) . . ?
N6 C3 N5 104.59(12) . . ?
N6 C3 Th1 133.92(10) . . ?
N5 C3 Th1 121.45(9) . . ?
C2 N4 C11 109.75(12) . . ?
C2 N4 B1 128.32(12) . . ?
C11 N4 B1 121.34(12) . . ?
N10 B4 N16 106.95(11) . . ?
N10 B4 C31 109.09(12) . . ?
N16 B4 C31 110.81(12) . . ?
N10 B4 C32 110.22(13) . . ?
N16 B4 C32 108.46(12) . . ?
C31 B4 C32 111.22(12) . . ?
N8 C4 N7 104.53(12) . . ?
N8 C4 Th1 133.48(9) . . ?
N7 C4 Th1 121.81(10) . . ?
C3 N5 C14 111.67(12) . . ?
C3 N5 C00Q 123.69(12) . . ?
C14 N5 C00Q 123.94(12) . . ?
N10 C5 N9 104.49(12) . . ?
N10 C5 Th1 132.11(9) . . ?
N9 C5 Th1 121.78(9) . . ?
N12 C6 N11 104.77(12) . . ?
N12 C6 Th1 133.09(10) . . ?
N11 C6 Th1 122.08(9) . . ?
C3 N6 C13 109.62(13) . . ?
C3 N6 B1 128.88(12) . . ?
C13 N6 B1 121.49(12) . . ?
N14 C7 N13 104.34(12) . . ?
N14 C7 Th1 132.60(9) . . ?
N13 C7 Th1 122.41(9) . . ?
C4 N7 C16 111.59(12) . . ?
C4 N7 C00Q 123.27(12) . . ?
C16 N7 C00Q 125.02(12) . . ?
C4 N8 C15 109.76(12) . . ?
C4 N8 B2 128.68(12) . . ?
C15 N8 B2 120.63(12) . . ?
N16 C8 N15 104.56(11) . . ?
N16 C8 Th1 133.29(9) . . ?
N15 C8 Th1 122.11(9) . . ?
C5 N9 C18 111.88(12) . . ?
C5 N9 C00X 123.05(13) . . ?
C18 N9 C00X 125.06(13) . . ?
C10 C9 N2 108.67(13) . . ?
C10 C9 H9 125.7 . . ?
N2 C9 H9 125.7 . . ?
N7 C00Q N5 111.26(11) . . ?
N7 C00Q H00A 109.4 . . ?
N5 C00Q H00A 109.4 . . ?
N7 C00Q H00B 109.4 . . ?
N5 C00Q H00B 109.4 . . ?
H00A C00Q H00B 108.0 . . ?
N15 C00T N13 111.37(12) . . ?
N15 C00T H00C 109.4 . . ?
N13 C00T H00C 109.4 . . ?
N15 C00T H00D 109.4 . . ?
N13 C00T H00D 109.4 . . ?
H00C C00T H00D 108.0 . . ?
N11 C00X N9 111.20(12) . . ?
N11 C00X H00E 109.4 . . ?
N9 C00X H00E 109.4 . . ?
N11 C00X H00F 109.4 . . ?
N9 C00X H00F 109.4 . . ?
H00E C00X H00F 108.0 . . ?
C9 C10 N1 105.47(12) . . ?
C9 C10 H10 127.3 . . ?
N1 C10 H10 127.3 . . ?
C5 N10 C17 109.91(12) . . ?
C5 N10 B4 126.26(12) . . ?
C17 N10 B4 123.30(12) . . ?
C12 C11 N4 108.28(13) . . ?
C12 C11 H11 125.9 . . ?
N4 C11 H11 125.9 . . ?
C6 N11 C20 111.48(13) . . ?
C6 N11 C00X 123.86(12) . . ?
C20 N11 C00X 124.38(13) . . ?
C11 C12 N3 105.83(13) . . ?
C11 C12 H12 127.1 . . ?
N3 C12 H12 127.1 . . ?
C6 N12 C19 109.48(13) . . ?
C6 N12 B3 127.91(12) . . ?
C19 N12 B3 122.54(13) . . ?
N3 C013 N1 111.57(12) . . ?
N3 C013 H01A 109.3 . . ?
N1 C013 H01A 109.3 . . ?
N3 C013 H01B 109.3 . . ?
N1 C013 H01B 109.3 . . ?
H01A C013 H01B 108.0 . . ?
C7 N13 C22 111.89(12) . . ?
C7 N13 C00T 123.42(12) . . ?
C22 N13 C00T 124.61(12) . . ?
C14 C13 N6 108.69(14) . . ?
C14 C13 H13 125.7 . . ?
N6 C13 H13 125.7 . . ?
C13 C14 N5 105.43(13) . . ?
C13 C14 H14 127.3 . . ?
N5 C14 H14 127.3 . . ?
C7 N14 C21 109.97(12) . . ?
C7 N14 B3 127.08(12) . . ?
C21 N14 B3 122.42(12) . . ?
C16 C15 N8 108.53(14) . . ?
C16 C15 H15 125.7 . . ?
N8 C15 H15 125.7 . . ?
C8 N15 C24 111.54(12) . . ?
C8 N15 C00T 124.65(11) . . ?
C24 N15 C00T 123.59(12) . . ?
C18 C17 N10 108.19(13) . . ?
C18 C17 H17 125.9 . . ?
N10 C17 H17 125.9 . . ?
C15 C16 N7 105.59(13) . . ?
C15 C16 H16 127.2 . . ?
N7 C16 H16 127.2 . . ?
C8 N16 C23 109.91(12) . . ?
C8 N16 B4 127.84(11) . . ?
C23 N16 B4 122.24(11) . . ?
C17 C18 N9 105.52(13) . . ?
C17 C18 H18 127.2 . . ?
N9 C18 H18 127.2 . . ?
C20 C19 N12 108.75(15) . . ?
C20 C19 H19 125.6 . . ?
N12 C19 H19 125.6 . . ?
C19 C20 N11 105.50(14) . . ?
C19 C20 H20 127.2 . . ?
N11 C20 H20 127.2 . . ?
C22 C21 N14 108.38(14) . . ?
C22 C21 H21 125.8 . . ?
N14 C21 H21 125.8 . . ?
C21 C22 N13 105.41(13) . . ?
C21 C22 H22 127.3 . . ?
N13 C22 H22 127.3 . . ?
C24 C23 N16 108.36(12) . . ?
C24 C23 H23 125.8 . . ?
N16 C23 H23 125.8 . . ?
C23 C24 N15 105.61(12) . . ?
C23 C24 H24 127.2 . . ?
N15 C24 H24 127.2 . . ?
B1 C25 H25A 109.5 . . ?
B1 C25 H25B 109.5 . . ?
H25A C25 H25B 109.5 . . ?
B1 C25 H25C 109.5 . . ?
H25A C25 H25C 109.5 . . ?
H25B C25 H25C 109.5 . . ?
B1 C26 H26A 109.5 . . ?
B1 C26 H26B 109.5 . . ?
H26A C26 H26B 109.5 . . ?
B1 C26 H26C 109.5 . . ?
H26A C26 H26C 109.5 . . ?
H26B C26 H26C 109.5 . . ?
B2 C27 H27A 109.5 . . ?
B2 C27 H27B 109.5 . . ?
H27A C27 H27B 109.5 . . ?
B2 C27 H27C 109.5 . . ?
H27A C27 H27C 109.5 . . ?
H27B C27 H27C 109.5 . . ?
B2 C28 H28A 109.5 . . ?
B2 C28 H28B 109.5 . . ?
H28A C28 H28B 109.5 . . ?
B2 C28 H28C 109.5 . . ?
H28A C28 H28C 109.5 . . ?
H28B C28 H28C 109.5 . . ?
B3 C29 H29A 109.5 . . ?
B3 C29 H29B 109.5 . . ?
H29A C29 H29B 109.5 . . ?
B3 C29 H29C 109.5 . . ?
H29A C29 H29C 109.5 . . ?
H29B C29 H29C 109.5 . . ?
B3 C30 H30A 109.5 . . ?
B3 C30 H30B 109.5 . . ?
H30A C30 H30B 109.5 . . ?
B3 C30 H30C 109.5 . . ?
H30A C30 H30C 109.5 . . ?
H30B C30 H30C 109.5 . . ?
B4 C31 H31A 109.5 . . ?
B4 C31 H31B 109.5 . . ?
H31A C31 H31B 109.5 . . ?
B4 C31 H31C 109.5 . . ?
H31A C31 H31C 109.5 . . ?
H31B C31 H31C 109.5 . . ?
B4 C32 H32A 109.5 . . ?
B4 C32 H32B 109.5 . . ?
H32A C32 H32B 109.5 . . ?
B4 C32 H32C 109.5 . . ?
H32A C32 H32C 109.5 . . ?
H32B C32 H32C 109.5 . . ?

loop_
_geom_bond_atom_site_label_1
_geom_bond_atom_site_label_2
_geom_bond_distance
_geom_bond_site_symmetry_2
_geom_bond_publ_flag
Th1 C1 2.6926(14) . ?
Th1 C3 2.6974(14) . ?
Th1 C2 2.6987(14) . ?
Th1 C4 2.6989(14) . ?
Th1 C8 2.6995(14) . ?
Th1 C6 2.7045(14) . ?
Th1 C7 2.7158(15) . ?
Th1 C5 2.7251(14) . ?
B1 N6 1.593(2) . ?
B1 N4 1.595(2) . ?
B1 C26 1.608(3) . ?
B1 C25 1.627(2) . ?
N1 C1 1.3756(17) . ?
N1 C10 1.3804(18) . ?
N1 C013 1.4489(18) . ?
C1 N2 1.3593(18) . ?
N2 C9 1.3871(18) . ?
N2 B2 1.591(2) . ?
B2 N8 1.593(2) . ?
B2 C28 1.611(2) . ?
B2 C27 1.622(2) . ?
C2 N4 1.3584(18) . ?
C2 N3 1.3732(17) . ?
N3 C12 1.3732(19) . ?
N3 C013 1.4477(19) . ?
B3 N14 1.590(2) . ?
B3 N12 1.592(2) . ?
B3 C29 1.613(2) . ?
B3 C30 1.614(2) . ?
C3 N6 1.3552(18) . ?
C3 N5 1.3723(18) . ?
N4 C11 1.3877(18) . ?
B4 N10 1.588(2) . ?
B4 N16 1.591(2) . ?
B4 C31 1.617(2) . ?
B4 C32 1.619(2) . ?
C4 N8 1.3581(18) . ?
C4 N7 1.3722(18) . ?
N5 C14 1.3734(19) . ?
N5 C00Q 1.4511(18) . ?
C5 N10 1.3607(18) . ?
C5 N9 1.3644(18) . ?
C6 N12 1.3567(18) . ?
C6 N11 1.3708(17) . ?
N6 C13 1.384(2) . ?
C7 N14 1.3590(19) . ?
C7 N13 1.3706(17) . ?
N7 C16 1.3776(19) . ?
N7 C00Q 1.4472(19) . ?
N8 C15 1.3865(19) . ?
C8 N16 1.3571(17) . ?
C8 N15 1.3731(17) . ?
N9 C18 1.380(2) . ?
N9 C00X 1.4502(18) . ?
C9 C10 1.350(2) . ?
C9 H9 0.9500 . ?
C00Q H00A 0.9900 . ?
C00Q H00B 0.9900 . ?
C00T N15 1.4499(17) . ?
C00T N13 1.4515(18) . ?
C00T H00C 0.9900 . ?
C00T H00D 0.9900 . ?
C00X N11 1.4492(19) . ?
C00X H00E 0.9900 . ?
C00X H00F 0.9900 . ?
C10 H10 0.9500 . ?
N10 C17 1.3887(19) . ?
C11 C12 1.351(2) . ?
C11 H11 0.9500 . ?
N11 C20 1.373(2) . ?
C12 H12 0.9500 . ?
N12 C19 1.382(2) . ?
C013 H01A 0.9900 . ?
C013 H01B 0.9900 . ?
N13 C22 1.3809(19) . ?
C13 C14 1.349(2) . ?
C13 H13 0.9500 . ?
C14 H14 0.9500 . ?
N14 C21 1.3895(19) . ?
C15 C16 1.348(2) . ?
C15 H15 0.9500 . ?
N15 C24 1.3784(18) . ?
C17 C18 1.352(2) . ?
C17 H17 0.9500 . ?
C16 H16 0.9500 . ?
N16 C23 1.3869(18) . ?
C18 H18 0.9500 . ?
C19 C20 1.349(2) . ?
C19 H19 0.9500 . ?
C20 H20 0.9500 . ?
C21 C22 1.351(2) . ?
C21 H21 0.9500 . ?
C22 H22 0.9500 . ?
C23 C24 1.352(2) . ?
C23 H23 0.9500 . ?
C24 H24 0.9500 . ?
C25 H25A 0.9800 . ?
C25 H25B 0.9800 . ?
C25 H25C 0.9800 . ?
C26 H26A 0.9800 . ?
C26 H26B 0.9800 . ?
C26 H26C 0.9800 . ?
C27 H27A 0.9800 . ?
C27 H27B 0.9800 . ?
C27 H27C 0.9800 . ?
C28 H28A 0.9800 . ?
C28 H28B 0.9800 . ?
C28 H28C 0.9800 . ?
C29 H29A 0.9800 . ?
C29 H29B 0.9800 . ?
C29 H29C 0.9800 . ?
C30 H30A 0.9800 . ?
C30 H30B 0.9800 . ?
C30 H30C 0.9800 . ?
C31 H31A 0.9800 . ?
C31 H31B 0.9800 . ?
C31 H31C 0.9800 . ?
C32 H32A 0.9800 . ?
C32 H32B 0.9800 . ?
C32 H32C 0.9800 . ?
